data_4309292
loop_
_publ_author_name
'Kallol Ray'
'Thomas Weyherm\"uller'
'Frank Neese'
'Karl Wieghardt'

_publ_section_title
;
Electronic Structure of Square Planar Bis(benzene-1,2-dithiolato)metal
Complexes [M(L)2]z (z= 2-, 1-, 0; M = Ni, Pd, Pt, Cu, Au): An
Experimental, Density Functional, and Correlated ab Initio Study
;
_journal_name_full 'Inorganic Chemistry'
_journal_page_first 5345
_journal_page_last 5360
_journal_paper_doi 10.1021/ic0507565
_journal_volume 44
_journal_year 2005
_chemical_formula_structural '[C19 H18 As]+, [C28 H40 Cu S4]-'
_chemical_formula_sum 'C47 H58 As Cu S4'
_chemical_formula_weight 889.63
_chemical_name_systematic
; 
 ? 
;
_space_group_IT_number 1
_symmetry_cell_setting triclinic
_symmetry_space_group_name_Hall 'P 1'
_symmetry_space_group_name_H-M 'P 1'
_atom_sites_solution_hydrogens geom
_atom_sites_solution_primary direct
_atom_sites_solution_secondary difmap
_audit_creation_method SHELXL
_cell_angle_alpha 83.80(1)
_cell_angle_beta 83.23(1)
_cell_angle_gamma 66.76(1)
_cell_formula_units_Z 1
_cell_length_a 8.3444(4)
_cell_length_b 9.5921(4)
_cell_length_c 15.6799(9)
_cell_measurement_temperature 100(2)
_cell_volume 1142.55(13)
_computing_cell_refinement 'DENZO, Nonius Collect Software'
_computing_data_collection 'DENZO, Nonius Collect Software'
_computing_data_reduction 'DENZO, Nonius Collect Software'
_computing_structure_refinement 'SHELXL-93 (Sheldrick, 1993)'
_computing_structure_solution 'SHELXS-86 (Sheldrick, 1990)'
_diffrn_ambient_temperature 100(2)
_diffrn_measurement_device 'Nonius Kappa-CCD'
_diffrn_measurement_method '3127 frames at 0.4 deg. in \w and 16 sec.'
_diffrn_radiation_monochromator graphite
_diffrn_radiation_source 'rotating anode'
_diffrn_radiation_type MoK\a
_diffrn_radiation_wavelength 0.71073
_diffrn_reflns_av_R_equivalents 0.0421
_diffrn_reflns_av_sigmaI/netI 0.0601
_diffrn_reflns_limit_h_max 11
_diffrn_reflns_limit_h_min -11
_diffrn_reflns_limit_k_max 13
_diffrn_reflns_limit_k_min -12
_diffrn_reflns_limit_l_max 22
_diffrn_reflns_limit_l_min -22
_diffrn_reflns_number 17544
_diffrn_reflns_theta_max 30.60
_diffrn_reflns_theta_min 2.32
_exptl_absorpt_coefficient_mu 1.410
_exptl_absorpt_correction_type none
_exptl_crystal_colour green
_exptl_crystal_density_diffrn 1.293
_exptl_crystal_description 'transparent parallelepiped'
_exptl_crystal_F_000 466
_exptl_crystal_size_max 0.14
_exptl_crystal_size_mid 0.10
_exptl_crystal_size_min 0.05
_refine_diff_density_max 1.371
_refine_diff_density_min -0.590
_refine_diff_density_rms 0.082
_refine_ls_abs_structure_details 'Flack H D (1983), Acta Cryst. A39, 876-881'
_refine_ls_abs_structure_Flack 0.00
_refine_ls_extinction_method none
_refine_ls_goodness_of_fit_all 1.021
_refine_ls_goodness_of_fit_obs 1.026
_refine_ls_matrix_type full
_refine_ls_number_parameters 503
_refine_ls_number_reflns 10758
_refine_ls_number_restraints 141
_refine_ls_restrained_S_all 1.029
_refine_ls_restrained_S_obs 1.033
_refine_ls_R_factor_all 0.0538
_refine_ls_R_factor_obs 0.0471
_refine_ls_shift/esd_max 0.003
_refine_ls_shift/esd_mean 0.000
_refine_ls_structure_factor_coef Fsqd
_refine_ls_weighting_details 'w=1/[\s^2^(Fo^2^)+(0.0437P)^2^+1.1710P] where P=(Fo^2^+2Fc^2^)/3'
_refine_ls_weighting_scheme calc
_refine_ls_wR_factor_all 0.1166
_refine_ls_wR_factor_obs 0.1112
_reflns_number_observed 9767
_reflns_number_total 10765
_reflns_observed_criterion >2sigma(I)
_cod_data_source_file ic0507565si20050512_085411.cif
_cod_data_source_block 5
_cod_depositor_comments
;
The following automatic conversions were performed:
'_symmetry_cell_setting' value 'Triclinic' changed to 'triclinic'
according to '/home/saulius/struct/CIF-dictionaries/cif_core.dic'
dictionary named 'cif_core.dic' version 2.4.1 from 2010-06-29.

Automatic conversion script
Id: cif_fix_enum 1527 2010-12-29 10:47:43Z saulius 

The following automatic conversions were performed:

'_refine_ls_weighting_scheme' value 'calc
w=1/[\s^2^(Fo^2^)+(0.0437P)^2^+1.1710P] where P=(Fo^2^+2Fc^2^)/3' was
changed to 'calc'. New tag '_refine_ls_weighting_details' was
created. The value of the new tag was set to
'w=1/[\s^2^(Fo^2^)+(0.0437P)^2^+1.1710P] where P=(Fo^2^+2Fc^2^)/3'.

Automatic conversion script
Id: cif_fix_values 3143 2015-03-26 13:38:13Z robertas 
;
_cod_original_cell_volume 1142.55(10)
_cod_database_code 4309292

loop_
_symmetry_equiv_pos_as_xyz
'x, y, z'

loop_
_atom_site_aniso_label
_atom_site_aniso_U_11
_atom_site_aniso_U_22
_atom_site_aniso_U_33
_atom_site_aniso_U_23
_atom_site_aniso_U_13
_atom_site_aniso_U_12
Cu1 0.0168(2) 0.0317(2) 0.0253(2) 0.0117(2) -0.00633(15) -0.0124(2)
S1 0.0216(4) 0.0571(7) 0.0216(4) 0.0174(4) -0.0074(3) -0.0155(4)
S2 0.0238(4) 0.0283(5) 0.0429(6) 0.0119(4) -0.0170(4) -0.0125(4)
S3 0.0180(4) 0.0277(5) 0.0325(5) 0.0071(4) -0.0033(4) -0.0112(4)
S4 0.0171(4) 0.0622(7) 0.0288(5) 0.0198(5) -0.0038(4) -0.0049(4)
C1 0.041(2) 0.029(2) 0.024(2) 0.0151(15) -0.018(2) -0.024(2)
C2 0.056(3) 0.032(2) 0.022(2) 0.0129(15) -0.018(2) -0.033(2)
C3 0.085(4) 0.029(2) 0.026(2) 0.015(2) -0.032(2) -0.039(2)
C4 0.089(4) 0.022(2) 0.040(2) 0.018(2) -0.047(3) -0.034(2)
C5 0.058(3) 0.020(2) 0.049(3) 0.016(2) -0.043(2) -0.022(2)
C6 0.037(2) 0.024(2) 0.034(2) 0.0123(15) -0.020(2) -0.019(2)
C7 0.043(5) 0.021(2) 0.021(3) 0.004(2) -0.015(3) -0.011(3)
C8 0.059(6) 0.034(3) 0.029(4) 0.020(3) -0.018(3) -0.022(4)
C9 0.042(3) 0.041(3) 0.031(3) 0.014(2) -0.019(2) -0.015(3)
C10 0.056(4) 0.042(4) 0.037(4) 0.001(3) -0.029(3) -0.015(3)
C7X 0.043(5) 0.021(2) 0.021(3) 0.004(2) -0.015(3) -0.011(3)
C8X 0.059(6) 0.034(3) 0.029(4) 0.020(3) -0.018(3) -0.022(4)
C9X 0.042(3) 0.041(3) 0.031(3) 0.014(2) -0.019(2) -0.015(3)
C10X 0.056(4) 0.042(4) 0.037(4) 0.001(3) -0.029(3) -0.015(3)
C11 0.048(3) 0.053(3) 0.021(2) 0.010(2) -0.004(2) -0.034(2)
C12 0.052(3) 0.091(4) 0.019(2) 0.010(2) -0.007(2) -0.047(3)
C13 0.083(4) 0.067(3) 0.021(2) 0.006(2) 0.001(2) -0.055(3)
C14 0.051(3) 0.050(3) 0.048(3) 0.017(2) 0.007(2) -0.024(2)
C21 0.026(2) 0.028(2) 0.027(2) 0.0040(14) -0.0029(14) -0.0182(15)
C22 0.039(2) 0.039(2) 0.031(2) -0.006(2) 0.003(2) -0.030(2)
C23 0.059(3) 0.044(2) 0.025(2) 0.003(2) -0.001(2) -0.041(2)
C24 0.059(3) 0.034(2) 0.029(2) 0.010(2) -0.013(2) -0.033(2)
C25 0.038(2) 0.032(2) 0.037(2) 0.012(2) -0.012(2) -0.019(2)
C26 0.028(2) 0.032(2) 0.024(2) 0.0095(15) -0.0052(15) -0.015(2)
C27 0.042(5) 0.033(3) 0.020(3) 0.007(2) -0.001(3) -0.024(3)
C28 0.049(5) 0.029(3) 0.039(5) 0.007(3) -0.018(3) -0.018(4)
C29 0.044(4) 0.054(4) 0.036(3) 0.023(3) -0.016(3) -0.015(3)
C30 0.064(5) 0.045(4) 0.048(4) 0.009(3) -0.035(3) -0.024(4)
C27X 0.042(5) 0.033(3) 0.020(3) 0.007(2) -0.001(3) -0.024(3)
C28X 0.049(5) 0.029(3) 0.039(5) 0.007(3) -0.018(3) -0.018(4)
C29X 0.044(4) 0.054(4) 0.036(3) 0.023(3) -0.016(3) -0.015(3)
C30X 0.064(5) 0.045(4) 0.048(4) 0.009(3) -0.035(3) -0.024(4)
C31 0.041(2) 0.060(3) 0.038(3) -0.017(2) 0.010(2) -0.040(2)
C32 0.067(4) 0.136(6) 0.039(3) -0.036(3) 0.026(3) -0.078(4)
C33 0.030(2) 0.053(3) 0.073(4) -0.030(3) 0.011(2) -0.016(2)
C34 0.038(2) 0.070(3) 0.041(2) -0.017(2) 0.014(2) -0.041(2)
As1 0.0185(2) 0.0290(2) 0.0349(2) -0.00190(15) -0.00182(14) -0.01313(14)
C41 0.0144(15) 0.027(2) 0.056(3) -0.002(2) -0.001(2) -0.0092(13)
C42 0.031(2) 0.039(2) 0.064(3) -0.014(2) 0.015(2) -0.022(2)
C43 0.032(2) 0.050(3) 0.081(4) -0.015(3) 0.021(2) -0.028(2)
C44 0.047(3) 0.021(2) 0.167(7) -0.038(3) -0.079(4) 0.016(2)
C45 0.034(2) 0.048(3) 0.083(4) 0.019(3) -0.034(3) -0.026(2)
C46 0.031(2) 0.042(2) 0.067(3) 0.020(2) -0.026(2) -0.023(2)
C51 0.030(2) 0.038(2) 0.024(2) 0.001(2) -0.0065(15) -0.022(2)
C52 0.033(2) 0.037(2) 0.033(2) 0.001(2) -0.008(2) -0.019(2)
C53 0.042(2) 0.051(3) 0.033(2) 0.002(2) -0.004(2) -0.031(2)
C54 0.050(3) 0.064(3) 0.030(2) -0.013(2) 0.001(2) -0.038(3)
C55 0.047(2) 0.049(3) 0.031(2) -0.013(2) -0.002(2) -0.032(2)
C56 0.035(2) 0.044(2) 0.036(2) -0.007(2) -0.006(2) -0.027(2)
C61 0.027(2) 0.033(2) 0.027(2) 0.001(2) -0.0006(15) -0.014(2)
C62 0.029(2) 0.033(2) 0.036(2) -0.005(2) -0.002(2) -0.013(2)
C63 0.033(2) 0.033(2) 0.042(2) 0.003(2) -0.006(2) -0.013(2)
C64 0.033(2) 0.045(2) 0.033(2) 0.002(2) -0.008(2) -0.020(2)
C65 0.039(2) 0.037(2) 0.038(2) -0.005(2) -0.005(2) -0.018(2)
C66 0.035(2) 0.035(2) 0.037(2) -0.003(2) -0.001(2) -0.017(2)
C71 0.024(2) 0.028(2) 0.044(2) -0.005(2) -0.002(2) -0.0107(15)

loop_
_atom_site_label
_atom_site_type_symbol
_atom_site_fract_x
_atom_site_fract_y
_atom_site_fract_z
_atom_site_U_iso_or_equiv
_atom_site_thermal_displace_type
_atom_site_occupancy
_atom_site_calc_flag
_atom_site_refinement_flags
_atom_site_disorder_group
Cu1 Cu -0.59430(5) 1.13882(5) 0.03045(3) 0.02431(10) Uani 1 d . .
S1 S -0.39128(13) 1.09070(14) -0.07535(6) 0.0344(2) Uani 1 d . .
S2 S -0.79210(13) 1.26854(12) -0.05658(7) 0.0308(2) Uani 1 d . .
S3 S -0.79884(12) 1.19567(11) 0.13527(7) 0.0259(2) Uani 1 d . .
S4 S -0.40285(13) 1.00278(15) 0.11892(7) 0.0410(3) Uani 1 d . .
C1 C -0.4954(6) 1.1854(5) -0.1691(3) 0.0282(8) Uani 1 d . .
C2 C -0.4066(6) 1.1871(5) -0.2519(3) 0.0317(9) Uani 1 d . .
C3 C -0.5083(8) 1.2694(5) -0.3196(3) 0.0410(13) Uani 1 d . .
H3 H -0.4510(8) 1.2712(5) -0.3755(3) 0.049 Uiso 1 calc R .
C4 C -0.6905(8) 1.3492(5) -0.3089(3) 0.0443(14) Uani 1 d D .
C5 C -0.7739(7) 1.3455(4) -0.2288(3) 0.0380(12) Uani 1 d . .
H5 H -0.8971(7) 1.3980(4) -0.2201(3) 0.046 Uiso 1 calc R .
C6 C -0.6764(6) 1.2634(4) -0.1589(3) 0.0288(8) Uani 1 d . .
C7 C -0.8159(8) 1.4499(7) -0.3777(4) 0.028(2) Uani 0.569(3) d PD 1
C8 C -0.7546(11) 1.5790(8) -0.4087(5) 0.040(2) Uani 0.569(3) d PD 1
H8A H -0.7712(11) 1.6429(8) -0.3611(5) 0.060 Uiso 0.569(3) calc PR 1
H8B H -0.8229(11) 1.6407(8) -0.4559(5) 0.060 Uiso 0.569(3) calc PR 1
H8C H -0.6303(11) 1.5360(8) -0.4291(5) 0.060 Uiso 0.569(3) calc PR 1
C9 C -1.0146(8) 1.5221(9) -0.3506(5) 0.0380(14) Uani 0.569(3) d PD 1
H9A H -1.0572(8) 1.4416(9) -0.3304(5) 0.057 Uiso 0.569(3) calc PR 1
H9B H -1.0769(8) 1.5808(9) -0.4002(5) 0.057 Uiso 0.569(3) calc PR 1
H9C H -1.0354(8) 1.5895(9) -0.3043(5) 0.057 Uiso 0.569(3) calc PR 1
C10 C -0.7903(11) 1.3492(8) -0.4519(5) 0.044(2) Uani 0.569(3) d PD 1
H10A H -0.8297(11) 1.2668(8) -0.4317(5) 0.067 Uiso 0.569(3) calc PR 1
H10B H -0.6660(11) 1.3059(8) -0.4724(5) 0.067 Uiso 0.569(3) calc PR 1
H10C H -0.8586(11) 1.4106(8) -0.4991(5) 0.067 Uiso 0.569(3) calc PR 1
C7X C -0.7602(11) 1.4374(9) -0.3948(4) 0.028(2) Uani 0.431(3) d PD 2
C8X C -0.8316(15) 1.6041(9) -0.3726(6) 0.040(2) Uani 0.431(3) d PD 2
H8X1 H -0.9050(15) 1.6162(9) -0.3181(6) 0.060 Uiso 0.431(3) calc PR 2
H8X2 H -0.9016(15) 1.6688(9) -0.4184(6) 0.060 Uiso 0.431(3) calc PR 2
H8X3 H -0.7338(15) 1.6338(9) -0.3670(6) 0.060 Uiso 0.431(3) calc PR 2
C9X C -0.6459(11) 1.4186(11) -0.4796(5) 0.0380(14) Uani 0.431(3) d PD 2
H9X1 H -0.6002(11) 1.3121(11) -0.4938(5) 0.057 Uiso 0.431(3) calc PR 2
H9X2 H -0.5481(11) 1.4484(11) -0.4740(5) 0.057 Uiso 0.431(3) calc PR 2
H9X3 H -0.7159(11) 1.4833(11) -0.5255(5) 0.057 Uiso 0.431(3) calc PR 2
C10X C -0.9156(12) 1.3950(12) -0.4059(6) 0.044(2) Uani 0.431(3) d PD 2
H10D H -0.9903(12) 1.4065(12) -0.3518(6) 0.067 Uiso 0.431(3) calc PR 2
H10E H -0.8720(12) 1.2892(12) -0.4213(6) 0.067 Uiso 0.431(3) calc PR 2
H10F H -0.9837(12) 1.4621(12) -0.4517(6) 0.067 Uiso 0.431(3) calc PR 2
C11 C -0.2055(7) 1.1087(6) -0.2683(3) 0.0374(10) Uani 1 d . .
C12 C -0.1157(7) 1.1781(7) -0.2155(3) 0.0490(13) Uani 1 d . .
H12A H -0.1549(7) 1.2875(7) -0.2310(3) 0.073 Uiso 1 calc R .
H12B H 0.0115(7) 1.1298(7) -0.2278(3) 0.073 Uiso 1 calc R .
H12C H -0.1462(7) 1.1613(7) -0.1541(3) 0.073 Uiso 1 calc R .
C13 C -0.1421(9) 1.1273(7) -0.3631(3) 0.0498(14) Uani 1 d . .
H13A H -0.1755(9) 1.2357(7) -0.3805(3) 0.075 Uiso 1 calc R .
H13B H -0.1958(9) 1.0828(7) -0.3989(3) 0.075 Uiso 1 calc R .
H13C H -0.0145(9) 1.0754(7) -0.3704(3) 0.075 Uiso 1 calc R .
C14 C -0.1485(8) 0.9379(6) -0.2465(4) 0.0513(13) Uani 1 d . .
H14A H -0.2081(8) 0.8971(6) -0.2812(4) 0.077 Uiso 1 calc R .
H14B H -0.1793(8) 0.9193(6) -0.1853(4) 0.077 Uiso 1 calc R .
H14C H -0.0216(8) 0.8877(6) -0.2590(4) 0.077 Uiso 1 calc R .
C21 C -0.6984(5) 1.1007(4) 0.2298(3) 0.0251(7) Uani 1 d . .
C22 C -0.7883(6) 1.1062(5) 0.3121(3) 0.0319(9) Uani 1 d . .
C23 C -0.6885(7) 1.0264(6) 0.3809(3) 0.0364(10) Uani 1 d . .
H23 H -0.7476(7) 1.0291(6) 0.4367(3) 0.044 Uiso 1 calc R .
C24 C -0.5088(7) 0.9438(5) 0.3725(3) 0.0360(10) Uani 1 d D .
C25 C -0.4254(6) 0.9413(5) 0.2909(3) 0.0345(9) Uani 1 d . .
H25 H -0.3026(6) 0.8862(5) 0.2827(3) 0.041 Uiso 1 calc R .
C26 C -0.5177(5) 1.0178(5) 0.2207(2) 0.0275(8) Uani 1 d . .
C27 C -0.3895(9) 0.8485(8) 0.4452(4) 0.029(2) Uani 0.569(3) d PD 1
C28 C -0.4475(11) 0.7172(8) 0.4801(5) 0.038(2) Uani 0.569(3) d PD 1
H28A H -0.4273(11) 0.6487(8) 0.4344(5) 0.056 Uiso 0.569(3) calc PR 1
H28B H -0.5723(11) 0.7590(8) 0.4996(5) 0.056 Uiso 0.569(3) calc PR 1
H28C H -0.3797(11) 0.6607(8) 0.5285(5) 0.056 Uiso 0.569(3) calc PR 1
C29 C -0.1890(9) 0.7777(9) 0.4236(5) 0.047(2) Uani 0.569(3) d PD 1
H29A H -0.1617(9) 0.7105(9) 0.3764(5) 0.070 Uiso 0.569(3) calc PR 1
H29B H -0.1323(9) 0.7190(9) 0.4745(5) 0.070 Uiso 0.569(3) calc PR 1
H29C H -0.1460(9) 0.8589(9) 0.4061(5) 0.070 Uiso 0.569(3) calc PR 1
C30 C -0.4241(11) 0.9528(8) 0.5196(5) 0.050(2) Uani 0.569(3) d PD 1
H30A H -0.3886(11) 1.0375(8) 0.4995(5) 0.075 Uiso 0.569(3) calc PR 1
H30B H -0.3565(11) 0.8943(8) 0.5676(5) 0.075 Uiso 0.569(3) calc PR 1
H30C H -0.5490(11) 0.9926(8) 0.5387(5) 0.075 Uiso 0.569(3) calc PR 1
C27X C -0.4362(12) 0.8625(10) 0.4578(5) 0.029(2) Uani 0.431(3) d PD 2
C28X C -0.3800(15) 0.6948(10) 0.4444(7) 0.038(2) Uani 0.431(3) d PD 2
H28D H -0.3012(15) 0.6696(10) 0.3918(7) 0.056 Uiso 0.431(3) calc PR 2
H28E H -0.4834(15) 0.6729(10) 0.4390(7) 0.056 Uiso 0.431(3) calc PR 2
H28F H -0.3190(15) 0.6337(10) 0.4937(7) 0.056 Uiso 0.431(3) calc PR 2
C29X C -0.5584(12) 0.9048(12) 0.5390(6) 0.047(2) Uani 0.431(3) d PD 2
H29D H -0.6586(12) 0.8771(12) 0.5358(6) 0.070 Uiso 0.431(3) calc PR 2
H29E H -0.5999(12) 1.0145(12) 0.5445(6) 0.070 Uiso 0.431(3) calc PR 2
H29F H -0.4956(12) 0.8499(12) 0.5892(6) 0.070 Uiso 0.431(3) calc PR 2
C30X C -0.2794(13) 0.9042(12) 0.4610(7) 0.050(2) Uani 0.431(3) d PD 2
H30D H -0.2022(13) 0.8761(12) 0.4082(7) 0.075 Uiso 0.431(3) calc PR 2
H30E H -0.2154(13) 0.8493(12) 0.5109(7) 0.075 Uiso 0.431(3) calc PR 2
H30F H -0.3196(13) 1.0139(12) 0.4661(7) 0.075 Uiso 0.431(3) calc PR 2
C31 C -0.9874(7) 1.1965(6) 0.3282(3) 0.0401(11) Uani 1 d . .
C32 C -1.0528(9) 1.1769(10) 0.4231(4) 0.069(2) Uani 1 d . .
H32A H -1.0269(9) 1.0690(10) 0.4390(4) 0.104 Uiso 1 calc R .
H32B H -1.1794(9) 1.2347(10) 0.4308(4) 0.104 Uiso 1 calc R .
H32C H -0.9937(9) 1.2145(10) 0.4599(4) 0.104 Uiso 1 calc R .
C33 C -1.0300(6) 1.3665(6) 0.3055(4) 0.0512(14) Uani 1 d . .
H33A H -0.9640(6) 1.4014(6) 0.3399(4) 0.077 Uiso 1 calc R .
H33B H -1.1556(6) 1.4242(6) 0.3179(4) 0.077 Uiso 1 calc R .
H33C H -0.9974(6) 1.3825(6) 0.2442(4) 0.077 Uiso 1 calc R .
C34 C -1.0893(6) 1.1386(7) 0.2750(3) 0.0434(12) Uani 1 d . .
H34A H -1.0606(6) 1.0301(7) 0.2902(3) 0.065 Uiso 1 calc R .
H34B H -1.0570(6) 1.1536(7) 0.2135(3) 0.065 Uiso 1 calc R .
H34C H -1.2152(6) 1.1953(7) 0.2872(3) 0.065 Uiso 1 calc R .
As1 As 0.13558(4) 0.76662(4) 0.01742(3) 0.02628(9) Uani 1 d . .
C41 C -0.0229(5) 0.6695(5) 0.0105(3) 0.0323(9) Uani 1 d . .
C42 C -0.0932(6) 0.6168(5) 0.0856(4) 0.0430(11) Uani 1 d . .
H42 H -0.0604(6) 0.6259(5) 0.1401(4) 0.052 Uiso 1 calc R .
C43 C -0.2121(6) 0.5504(6) 0.0798(4) 0.0520(14) Uani 1 d . .
H43 H -0.2530(6) 0.5118(6) 0.1325(4) 0.062 Uiso 1 calc R .
C44 C -0.2740(7) 0.5350(5) 0.0105(5) 0.079(3) Uani 1 d . .
H44 H -0.3595(7) 0.4925(5) 0.0110(5) 0.095 Uiso 1 calc R .
C45 C -0.1928(6) 0.5936(6) -0.0736(4) 0.0512(14) Uani 1 d . .
H45 H -0.2264(6) 0.5848(6) -0.1280(4) 0.061 Uiso 1 calc R .
C46 C -0.0728(6) 0.6582(5) -0.0694(4) 0.0438(12) Uani 1 d . .
H46 H -0.0245(6) 0.6947(5) -0.1205(4) 0.053 Uiso 1 calc R .
C51 C 0.2833(6) 0.7446(5) -0.0874(3) 0.0274(8) Uani 1 d . .
C52 C 0.3128(6) 0.8681(5) -0.1280(3) 0.0323(8) Uani 1 d . .
H52 H 0.2630(6) 0.9636(5) -0.1031(3) 0.039 Uiso 1 calc R .
C53 C 0.4154(6) 0.8520(6) -0.2053(3) 0.0386(10) Uani 1 d . .
H53 H 0.4357(6) 0.9368(6) -0.2338(3) 0.046 Uiso 1 calc R .
C54 C 0.4878(7) 0.7136(6) -0.2407(3) 0.0423(11) Uani 1 d . .
H54 H 0.5582(7) 0.7030(6) -0.2937(3) 0.051 Uiso 1 calc R .
C55 C 0.4590(6) 0.5889(6) -0.1995(3) 0.0372(10) Uani 1 d . .
H55 H 0.5103(6) 0.4935(6) -0.2244(3) 0.045 Uiso 1 calc R .
C56 C 0.3563(6) 0.6024(5) -0.1224(3) 0.0341(9) Uani 1 d . .
H56 H 0.3359(6) 0.5176(5) -0.0939(3) 0.041 Uiso 1 calc R .
C61 C 0.2648(5) 0.6714(5) 0.1151(3) 0.0284(8) Uani 1 d . .
C62 C 0.3322(5) 0.5133(5) 0.1276(3) 0.0323(8) Uani 1 d . .
H62 H 0.3202(5) 0.4539(5) 0.0860(3) 0.039 Uiso 1 calc R .
C63 C 0.4163(6) 0.4435(5) 0.2004(3) 0.0360(9) Uani 1 d . .
H63 H 0.4633(6) 0.3357(5) 0.2088(3) 0.043 Uiso 1 calc R .
C64 C 0.4323(6) 0.5315(5) 0.2617(3) 0.0354(9) Uani 1 d . .
H64 H 0.4882(6) 0.4834(5) 0.3125(3) 0.042 Uiso 1 calc R .
C65 C 0.3671(6) 0.6886(5) 0.2489(3) 0.0367(9) Uani 1 d . .
H65 H 0.3801(6) 0.7478(5) 0.2904(3) 0.044 Uiso 1 calc R .
C66 C 0.2824(6) 0.7595(5) 0.1753(3) 0.0346(9) Uani 1 d . .
H66 H 0.2370(6) 0.8672(5) 0.1663(3) 0.042 Uiso 1 calc R .
C71 C 0.0116(5) 0.9778(4) 0.0320(3) 0.0315(8) Uani 1 d . .
H71A H -0.0544(5) 1.0262(4) -0.0182(3) 0.047 Uiso 1 calc R .
H71B H 0.0949(5) 1.0246(4) 0.0378(3) 0.047 Uiso 1 calc R .
H71C H -0.0694(5) 0.9915(4) 0.0839(3) 0.047 Uiso 1 calc R .

loop_
_atom_type_symbol
_atom_type_description
_atom_type_scat_dispersion_real
_atom_type_scat_dispersion_imag
_atom_type_scat_source
C C 0.0033 0.0016 'International Tables Vol C Tables 4.2.6.8 and 6.1.1.4'
H H 0.0000 0.0000 'International Tables Vol C Tables 4.2.6.8 and 6.1.1.4'
S S 0.1246 0.1234 'International Tables Vol C Tables 4.2.6.8 and 6.1.1.4'
Cu Cu 0.3201 1.2651 'International Tables Vol C Tables 4.2.6.8 and 6.1.1.4'
As As 0.0499 2.0058 'International Tables Vol C Tables 4.2.6.8 and 6.1.1.4'

loop_
_geom_angle_atom_site_label_1
_geom_angle_atom_site_label_2
_geom_angle_atom_site_label_3
_geom_angle
_geom_angle_site_symmetry_1
_geom_angle_site_symmetry_3
_geom_angle_publ_flag
S4 Cu1 S2 177.50(5) . . ?
S4 Cu1 S3 90.67(4) . . ?
S2 Cu1 S3 88.11(4) . . ?
S4 Cu1 S1 90.33(4) . . ?
S2 Cu1 S1 90.96(4) . . ?
S3 Cu1 S1 177.90(5) . . ?
C1 S1 Cu1 106.6(2) . . ?
C6 S2 Cu1 105.01(14) . . ?
C21 S3 Cu1 106.55(14) . . ?
C26 S4 Cu1 105.64(14) . . ?
C6 C1 C2 119.2(4) . . ?
C6 C1 S1 116.5(3) . . ?
C2 C1 S1 124.3(3) . . ?
C3 C2 C1 117.2(5) . . ?
C3 C2 C11 120.2(4) . . ?
C1 C2 C11 122.6(3) . . ?
C2 C3 C4 123.5(5) . . ?
C5 C4 C3 118.5(3) . . ?
C5 C4 C7X 131.1(6) . . ?
C3 C4 C7X 110.3(5) . . ?
C5 C4 C7 113.3(5) . . ?
C3 C4 C7 128.2(5) . . ?
C4 C5 C6 119.9(5) . . ?
C1 C6 C5 121.7(4) . . ?
C1 C6 S2 120.8(3) . . ?
C5 C6 S2 117.4(4) . . ?
C8 C7 C10 109.8(5) . . ?
C8 C7 C9 107.9(5) . . ?
C10 C7 C9 107.6(5) . . ?
C8 C7 C4 106.3(5) . . ?
C10 C7 C4 106.6(5) . . ?
C9 C7 C4 118.5(5) . . ?
C9X C7X C8X 109.5(5) . . ?
C9X C7X C10X 108.5(5) . . ?
C8X C7X C10X 108.5(5) . . ?
C9X C7X C4 122.9(7) . . ?
C8X C7X C4 103.0(6) . . ?
C10X C7X C4 103.7(6) . . ?
C14 C11 C12 111.5(4) . . ?
C14 C11 C13 106.1(4) . . ?
C12 C11 C13 107.2(4) . . ?
C14 C11 C2 109.5(4) . . ?
C12 C11 C2 110.2(4) . . ?
C13 C11 C2 112.4(4) . . ?
C26 C21 C22 119.2(4) . . ?
C26 C21 S3 116.6(3) . . ?
C22 C21 S3 124.2(3) . . ?
C23 C22 C21 117.1(4) . . ?
C23 C22 C31 120.3(4) . . ?
C21 C22 C31 122.6(4) . . ?
C24 C23 C22 124.2(4) . . ?
C25 C24 C23 117.0(4) . . ?
C25 C24 C27X 130.2(5) . . ?
C23 C24 C27X 112.7(5) . . ?
C25 C24 C27 115.7(5) . . ?
C23 C24 C27 127.3(5) . . ?
C24 C25 C26 121.2(4) . . ?
C25 C26 C21 121.4(4) . . ?
C25 C26 S4 118.1(3) . . ?
C21 C26 S4 120.5(3) . . ?
C30 C27 C28 107.4(5) . . ?
C30 C27 C29 107.0(5) . . ?
C28 C27 C29 107.2(5) . . ?
C30 C27 C24 107.6(5) . . ?
C28 C27 C24 108.4(5) . . ?
C29 C27 C24 118.8(5) . . ?
C29X C27X C30X 110.7(5) . . ?
C29X C27X C28X 110.6(5) . . ?
C30X C27X C28X 111.4(6) . . ?
C29X C27X C24 117.1(7) . . ?
C30X C27X C24 102.5(6) . . ?
C28X C27X C24 104.2(7) . . ?
C33 C31 C34 110.6(5) . . ?
C33 C31 C32 108.1(5) . . ?
C34 C31 C32 106.1(4) . . ?
C33 C31 C22 109.5(4) . . ?
C34 C31 C22 110.7(4) . . ?
C32 C31 C22 111.7(5) . . ?
C71 As1 C61 109.7(2) . . ?
C71 As1 C41 110.8(2) . . ?
C61 As1 C41 106.8(2) . . ?
C71 As1 C51 108.2(2) . . ?
C61 As1 C51 112.4(2) . . ?
C41 As1 C51 109.0(2) . . ?
C42 C41 C46 120.6(4) . . ?
C42 C41 As1 119.6(4) . . ?
C46 C41 As1 119.8(3) . . ?
C41 C42 C43 119.0(5) . . ?
C44 C43 C42 127.5(6) . . ?
C43 C44 C45 113.0(5) . . ?
C46 C45 C44 120.4(5) . . ?
C45 C46 C41 119.5(5) . . ?
C52 C51 C56 121.4(4) . . ?
C52 C51 As1 120.0(3) . . ?
C56 C51 As1 118.6(3) . . ?
C51 C52 C53 119.5(4) . . ?
C54 C53 C52 120.0(4) . . ?
C53 C54 C55 120.4(5) . . ?
C56 C55 C54 120.6(4) . . ?
C55 C56 C51 118.1(4) . . ?
C66 C61 C62 120.6(4) . . ?
C66 C61 As1 120.1(3) . . ?
C62 C61 As1 119.2(3) . . ?
C63 C62 C61 119.9(4) . . ?
C62 C63 C64 119.8(4) . . ?
C65 C64 C63 120.3(4) . . ?
C64 C65 C66 120.0(4) . . ?
C61 C66 C65 119.4(4) . . ?

loop_
_geom_bond_atom_site_label_1
_geom_bond_atom_site_label_2
_geom_bond_distance
_geom_bond_site_symmetry_2
_geom_bond_publ_flag
Cu1 S4 2.1600(11) . ?
Cu1 S2 2.1629(10) . ?
Cu1 S3 2.1701(11) . ?
Cu1 S1 2.1728(12) . ?
S1 C1 1.770(4) . ?
S2 C6 1.767(5) . ?
S3 C21 1.769(4) . ?
S4 C26 1.751(4) . ?
C1 C6 1.394(6) . ?
C1 C2 1.419(6) . ?
C2 C3 1.404(5) . ?
C2 C11 1.546(7) . ?
C3 C4 1.405(8) . ?
C4 C5 1.366(8) . ?
C4 C7X 1.554(7) . ?
C4 C7 1.560(6) . ?
C5 C6 1.415(5) . ?
C7 C8 1.531(6) . ?
C7 C10 1.535(6) . ?
C7 C9 1.549(6) . ?
C7X C9X 1.526(7) . ?
C7X C8X 1.533(7) . ?
C7X C10X 1.538(7) . ?
C11 C14 1.526(7) . ?
C11 C12 1.532(7) . ?
C11 C13 1.533(6) . ?
C21 C26 1.398(6) . ?
C21 C22 1.409(6) . ?
C22 C23 1.404(7) . ?
C22 C31 1.545(7) . ?
C23 C24 1.389(7) . ?
C24 C25 1.382(7) . ?
C24 C27X 1.535(7) . ?
C24 C27 1.564(6) . ?
C25 C26 1.386(6) . ?
C27 C30 1.545(6) . ?
C27 C28 1.546(6) . ?
C27 C29 1.548(6) . ?
C27X C29X 1.518(7) . ?
C27X C30X 1.518(7) . ?
C27X C28X 1.519(7) . ?
C31 C33 1.536(8) . ?
C31 C34 1.539(6) . ?
C31 C32 1.542(7) . ?
As1 C71 1.902(4) . ?
As1 C61 1.911(4) . ?
As1 C41 1.912(4) . ?
As1 C51 1.913(4) . ?
C41 C42 1.389(7) . ?
C41 C46 1.394(7) . ?
C42 C43 1.390(6) . ?
C43 C44 1.303(8) . ?
C44 C45 1.563(11) . ?
C45 C46 1.381(6) . ?
C51 C52 1.379(6) . ?
C51 C56 1.399(6) . ?
C52 C53 1.385(6) . ?
C53 C54 1.372(7) . ?
C54 C55 1.390(7) . ?
C55 C56 1.384(6) . ?
C61 C66 1.389(6) . ?
C61 C62 1.394(6) . ?
C62 C63 1.377(6) . ?
C63 C64 1.397(6) . ?
C64 C65 1.386(7) . ?
C65 C66 1.392(6) . ?
